data_1550089
loop_
_publ_author_name
'Bismillah, Aisha N.'
'Sturala, Jiri'
'Chapin, Brette M.'
'Yufit, Dmitry S.'
'Hodgkinson, Paul'
'McGonigal, Paul R.'

_publ_section_title
;
 Shape-selective crystallisation of fluxional carbon cages.
;
_journal_issue 46
_journal_name_full 'Chemical science'
_journal_page_first 8631
_journal_page_last 8636
_journal_paper_doi 10.1039/c8sc04303e
_journal_volume 9
_journal_year 2018
_chemical_formula_moiety 'C21 H16 F2 O'
_chemical_formula_sum 'C21 H16 F2 O'
_chemical_formula_weight 322.34
_chemical_name_systematic
;
(+/-)1,9-Bis(4-fluorophenyl)tricyclo[3.3.1.0^2,8^]nona-3,6-dien-9-ol
;
_space_group_crystal_system monoclinic
_space_group_IT_number 14
_space_group_name_Hall '-P 2yn'
_space_group_name_H-M_alt 'P 1 21/n 1'
_symmetry_space_group_name_Hall '-P 2yn'
_symmetry_space_group_name_H-M 'P 1 21/n 1'
_atom_sites_solution_hydrogens difmap
_atom_sites_solution_primary direct
_audit_creation_date 2017-03-30
_audit_creation_method
;
Olex2 1.2-beta
(compiled 2017.03.28 svn.r3405 for OlexSys, GUI svn.r5332)
;
_audit_update_record
;
2018-07-23 deposited with the CCDC.
2018-10-22 downloaded from the CCDC.
;
_cell_angle_alpha 90
_cell_angle_beta 90.360(7)
_cell_angle_gamma 90
_cell_formula_units_Z 4
_cell_length_a 9.7695(8)
_cell_length_b 6.1770(5)
_cell_length_c 24.650(2)
_cell_measurement_reflns_used 1991
_cell_measurement_temperature 120.0
_cell_measurement_theta_max 31.4520
_cell_measurement_theta_min 3.2190
_cell_volume 1487.5(2)
_computing_cell_refinement
;
CrysAlisPro, Agilent Technologies,
Version 1.171.37.35h (release 09-02-2015 CrysAlis171 .NET)
(compiled Feb  9 2015,16:26:32)
;
_computing_data_collection
;
CrysAlisPro, Agilent Technologies,
Version 1.171.37.35h (release 09-02-2015 CrysAlis171 .NET)
(compiled Feb  9 2015,16:26:32)
;
_computing_data_reduction
;
CrysAlisPro, Agilent Technologies,
Version 1.171.37.35h (release 09-02-2015 CrysAlis171 .NET)
(compiled Feb  9 2015,16:26:32)
;
_computing_molecular_graphics 'Olex2 (Dolomanov et al., 2009)'
_computing_publication_material 'Olex2 (Dolomanov et al., 2009)'
_computing_structure_refinement 'ShelXL (Sheldrick, 2015)'
_computing_structure_solution 'XS (Sheldrick, 2008)'
_diffrn_ambient_temperature 120.0
_diffrn_detector 'CCD plate'
_diffrn_detector_area_resol_mean 8.0756
_diffrn_detector_type Sapphire3
_diffrn_measured_fraction_theta_full 0.999
_diffrn_measured_fraction_theta_max 0.999
_diffrn_measurement_details
;
#__ type_ start__ end____ width___ exp.time_
  1 omega    3.00   90.00   1.0000   10.0000
omega____ theta____ kappa____ phi______ frames
    -       28.9587   77.0000  -60.0000 87

#__ type_ start__ end____ width___ exp.time_
  2 omega    5.00   67.00   1.0000   10.0000
omega____ theta____ kappa____ phi______ frames
    -       28.9587   77.0000   30.0000 62

#__ type_ start__ end____ width___ exp.time_
  3 omega  -41.00   59.00   1.0000   10.0000
omega____ theta____ kappa____ phi______ frames
    -       28.9587  -77.0000 -180.0000 100

#__ type_ start__ end____ width___ exp.time_
  4 omega  -91.00   35.00   1.0000   10.0000
omega____ theta____ kappa____ phi______ frames
    -      -28.4900    0.0000  -30.0000 126

#__ type_ start__ end____ width___ exp.time_
  5 omega    7.00   69.00   1.0000   10.0000
omega____ theta____ kappa____ phi______ frames
    -       28.9587 -100.0000  120.0000 62
;
_diffrn_measurement_device 'four-circle diffractometer'
_diffrn_measurement_device_type 'Xcalibur, Sapphire3'
_diffrn_measurement_method '\w scans'
_diffrn_orient_matrix_UB_11 0.0327492000
_diffrn_orient_matrix_UB_12 -0.0282171000
_diffrn_orient_matrix_UB_13 0.0247591000
_diffrn_orient_matrix_UB_21 0.0645865000
_diffrn_orient_matrix_UB_22 0.0061493000
_diffrn_orient_matrix_UB_23 -0.0128894000
_diffrn_orient_matrix_UB_31 0.0047492000
_diffrn_orient_matrix_UB_32 0.1111402000
_diffrn_orient_matrix_UB_33 0.0070476000
_diffrn_radiation_monochromator graphite
_diffrn_radiation_probe x-ray
_diffrn_radiation_type MoK\a
_diffrn_radiation_wavelength 0.71073
_diffrn_reflns_av_R_equivalents 0.0806
_diffrn_reflns_av_unetI/netI 0.0856
_diffrn_reflns_Laue_measured_fraction_full 0.999
_diffrn_reflns_Laue_measured_fraction_max 0.999
_diffrn_reflns_limit_h_max 11
_diffrn_reflns_limit_h_min -12
_diffrn_reflns_limit_k_max 8
_diffrn_reflns_limit_k_min -7
_diffrn_reflns_limit_l_max 27
_diffrn_reflns_limit_l_min -32
_diffrn_reflns_number 12156
_diffrn_reflns_point_group_measured_fraction_full 0.999
_diffrn_reflns_point_group_measured_fraction_max 0.999
_diffrn_reflns_theta_full 25.242
_diffrn_reflns_theta_max 27.499
_diffrn_reflns_theta_min 2.238
_diffrn_source 'Enhance (Mo) X-ray Source'
_exptl_absorpt_coefficient_mu 0.104
_exptl_absorpt_correction_T_max 0.994
_exptl_absorpt_correction_T_min 0.979
_exptl_absorpt_correction_type analytical
_exptl_absorpt_process_details
;
CrysAlisPro, Agilent Technologies,
Version 1.171.37.35h (release 09-02-2015 CrysAlis171 .NET)
(compiled Feb  9 2015,16:26:32)
Analytical numeric absorption correction using a multifaceted crystal
model based on expressions derived by R.C. Clark & J.S. Reid.
(Clark, R. C. & Reid, J. S. (1995). Acta Cryst. A51, 887-897)
Empirical absorption correction using spherical harmonics,
 implemented in SCALE3 ABSPACK scaling algorithm.
;
_exptl_crystal_colour 'clear colourless'
_exptl_crystal_colour_lustre clear
_exptl_crystal_colour_primary colourless
_exptl_crystal_density_diffrn 1.439
_exptl_crystal_description plate
_exptl_crystal_F_000 672
_exptl_crystal_size_max 0.33
_exptl_crystal_size_mid 0.24
_exptl_crystal_size_min 0.06
_refine_diff_density_max 0.274
_refine_diff_density_min -0.215
_refine_diff_density_rms 0.059
_refine_ls_extinction_method none
_refine_ls_goodness_of_fit_ref 1.043
_refine_ls_hydrogen_treatment refall
_refine_ls_matrix_type full
_refine_ls_number_parameters 281
_refine_ls_number_reflns 3394
_refine_ls_number_restraints 0
_refine_ls_restrained_S_all 1.043
_refine_ls_R_factor_all 0.0977
_refine_ls_R_factor_gt 0.0541
_refine_ls_shift/su_max 0.000
_refine_ls_shift/su_mean 0.000
_refine_ls_structure_factor_coef Fsqd
_refine_ls_weighting_details 'w=1/[\s^2^(Fo^2^)+(0.0300P)^2^+0.0250P] where P=(Fo^2^+2Fc^2^)/3'
_refine_ls_weighting_scheme calc
_refine_ls_wR_factor_gt 0.0941
_refine_ls_wR_factor_ref 0.1154
_reflns_Friedel_coverage 0.000
_reflns_number_gt 2161
_reflns_number_total 3394
_reflns_threshold_expression 'I > 2\s(I)'
_cod_data_source_file c8sc04303e2.cif
_cod_data_source_block 1b_17srv108
_cod_depositor_comments 'Adding full bibliography for 1550083--1550094.cif.'
_cod_database_code 1550089
_shelx_shelxl_version_number 2014/7
_chemical_oxdiff_formula 'C21 H16 F2 O1'
_shelx_space_group_comment
;
The symmetry employed for this shelxl refinement is uniquely defined
by the following loop, which should always be used as a source of
symmetry information in preference to the above space-group names.
They are only intended as comments.
;
_shelx_estimated_absorpt_t_max 0.994
_shelx_estimated_absorpt_t_min 0.966
_reflns_odcompleteness_completeness 99.96
_reflns_odcompleteness_iscentric 1
_reflns_odcompleteness_theta 31.44
_olex2_refinement_description
;
;
_olex2_submission_special_instructions 'No special instructions were received'

loop_
_space_group_symop_operation_xyz
'x, y, z'
'-x+1/2, y+1/2, -z+1/2'
'-x, -y, -z'
'x-1/2, -y-1/2, z-1/2'

loop_
_atom_site_label
_atom_site_type_symbol
_atom_site_fract_x
_atom_site_fract_y
_atom_site_fract_z
_atom_site_U_iso_or_equiv
_atom_site_adp_type
_atom_site_occupancy
_atom_site_site_symmetry_order
_atom_site_calc_flag
F1 F 0.69789(14) 0.3654(2) 0.32532(6) 0.0387(4) Uani 1 1 d
F2 F 0.88702(13) 0.0431(2) 0.05984(6) 0.0361(4) Uani 1 1 d
O1 O 0.43725(16) 0.7242(2) 0.11052(7) 0.0229(4) Uani 1 1 d
C1 C 0.3223(2) 0.4099(3) 0.15055(9) 0.0186(5) Uani 1 1 d
C2 C 0.3987(2) 0.5046(3) 0.09914(9) 0.0183(5) Uani 1 1 d
C3 C 0.3011(2) 0.5033(3) 0.05100(10) 0.0199(5) Uani 1 1 d
C4 C 0.1942(2) 0.3300(3) 0.04766(10) 0.0212(5) Uani 1 1 d
C5 C 0.1905(2) 0.1649(3) 0.09006(10) 0.0233(5) Uani 1 1 d
C6 C 0.2547(2) 0.1948(3) 0.13730(10) 0.0201(5) Uani 1 1 d
C7 C 0.1979(2) 0.5524(3) 0.16109(10) 0.0213(5) Uani 1 1 d
C8 C 0.1212(2) 0.6213(3) 0.11945(10) 0.0220(5) Uani 1 1 d
C9 C 0.1566(2) 0.5729(3) 0.06326(10) 0.0223(5) Uani 1 1 d
C10 C 0.4198(2) 0.3962(3) 0.19881(9) 0.0203(5) Uani 1 1 d
C11 C 0.4997(2) 0.2110(4) 0.20725(10) 0.0224(5) Uani 1 1 d
C12 C 0.5929(2) 0.1991(4) 0.24973(10) 0.0265(6) Uani 1 1 d
C13 C 0.6062(2) 0.3761(4) 0.28331(10) 0.0278(6) Uani 1 1 d
C14 C 0.5317(2) 0.5629(4) 0.27652(10) 0.0280(6) Uani 1 1 d
C15 C 0.4390(2) 0.5699(4) 0.23370(10) 0.0247(5) Uani 1 1 d
C16 C 0.5306(2) 0.3839(3) 0.08750(9) 0.0169(5) Uani 1 1 d
C17 C 0.6573(2) 0.4698(4) 0.10229(10) 0.0229(5) Uani 1 1 d
C18 C 0.7775(2) 0.3568(4) 0.09319(10) 0.0257(5) Uani 1 1 d
C19 C 0.7691(2) 0.1560(4) 0.06916(9) 0.0236(5) Uani 1 1 d
C20 C 0.6468(2) 0.0635(4) 0.05429(9) 0.0215(5) Uani 1 1 d
C21 C 0.5282(2) 0.1802(3) 0.06306(9) 0.0198(5) Uani 1 1 d
H1 H 0.358(3) 0.798(4) 0.1140(12) 0.061(10) Uiso 1 1 d
H3 H 0.340(2) 0.554(3) 0.0204(9) 0.021(6) Uiso 1 1 d
H4 H 0.165(2) 0.291(3) 0.0117(10) 0.026(6) Uiso 1 1 d
H5 H 0.133(2) 0.035(3) 0.0828(9) 0.022(6) Uiso 1 1 d
H6 H 0.248(2) 0.087(3) 0.1669(10) 0.030(7) Uiso 1 1 d
H7 H 0.173(2) 0.578(3) 0.1992(10) 0.022(6) Uiso 1 1 d
H8 H 0.036(2) 0.702(3) 0.1265(9) 0.021(6) Uiso 1 1 d
H9 H 0.107(2) 0.642(3) 0.0345(9) 0.016(6) Uiso 1 1 d
H11 H 0.490(2) 0.087(3) 0.1836(9) 0.026(6) Uiso 1 1 d
H12 H 0.652(2) 0.069(4) 0.2565(10) 0.042(7) Uiso 1 1 d
H14 H 0.545(2) 0.686(4) 0.3016(10) 0.035(7) Uiso 1 1 d
H15 H 0.387(2) 0.697(3) 0.2288(9) 0.025(6) Uiso 1 1 d
H17 H 0.661(2) 0.612(3) 0.1200(9) 0.025(6) Uiso 1 1 d
H18 H 0.864(2) 0.421(3) 0.1015(9) 0.029(6) Uiso 1 1 d
H21 H 0.440(2) 0.117(3) 0.0529(9) 0.027(6) Uiso 1 1 d
H20 H 0.644(2) -0.076(4) 0.0368(10) 0.036(7) Uiso 1 1 d

loop_
_atom_site_aniso_label
_atom_site_aniso_U_11
_atom_site_aniso_U_22
_atom_site_aniso_U_33
_atom_site_aniso_U_23
_atom_site_aniso_U_13
_atom_site_aniso_U_12
F1 0.0384(9) 0.0493(9) 0.0284(9) 0.0040(7) -0.0107(7) 0.0021(7)
F2 0.0203(8) 0.0426(9) 0.0454(10) -0.0047(7) 0.0008(7) 0.0088(6)
O1 0.0244(9) 0.0135(8) 0.0307(10) -0.0003(7) 0.0009(7) -0.0025(6)
C1 0.0193(12) 0.0178(11) 0.0187(12) 0.0004(9) 0.0043(9) -0.0005(9)
C2 0.0208(12) 0.0135(11) 0.0207(13) -0.0008(9) 0.0004(9) -0.0050(8)
C3 0.0198(12) 0.0213(12) 0.0187(13) 0.0028(10) 0.0026(10) 0.0007(9)
C4 0.0185(12) 0.0219(12) 0.0231(14) -0.0043(10) -0.0018(10) 0.0012(9)
C5 0.0189(12) 0.0156(11) 0.0352(15) -0.0023(10) 0.0011(10) -0.0002(9)
C6 0.0184(12) 0.0160(11) 0.0258(14) 0.0028(10) 0.0066(9) 0.0017(9)
C7 0.0241(13) 0.0170(11) 0.0229(14) -0.0021(10) 0.0049(10) -0.0023(9)
C8 0.0207(12) 0.0176(11) 0.0278(14) -0.0012(10) 0.0040(10) 0.0024(9)
C9 0.0231(13) 0.0191(12) 0.0246(14) 0.0011(10) -0.0027(10) 0.0029(9)
C10 0.0220(12) 0.0239(12) 0.0151(12) 0.0027(9) 0.0054(9) -0.0010(9)
C11 0.0262(13) 0.0187(12) 0.0225(13) 0.0021(10) 0.0055(10) 0.0007(9)
C12 0.0234(13) 0.0305(13) 0.0257(14) 0.0077(11) 0.0024(10) 0.0036(10)
C13 0.0257(13) 0.0389(14) 0.0187(13) 0.0079(11) -0.0031(10) -0.0011(11)
C14 0.0313(14) 0.0310(14) 0.0219(14) -0.0021(11) -0.0001(11) 0.0027(11)
C15 0.0279(14) 0.0230(13) 0.0233(14) 0.0016(10) 0.0032(10) 0.0005(10)
C16 0.0191(11) 0.0192(11) 0.0123(11) 0.0037(9) 0.0023(8) -0.0017(8)
C17 0.0236(13) 0.0243(12) 0.0207(13) -0.0004(10) -0.0010(10) -0.0046(10)
C18 0.0165(12) 0.0315(13) 0.0290(15) 0.0018(11) -0.0033(10) -0.0060(10)
C19 0.0151(12) 0.0324(13) 0.0234(14) 0.0026(10) 0.0014(9) 0.0054(9)
C20 0.0228(12) 0.0228(12) 0.0189(13) -0.0009(10) 0.0018(9) -0.0002(9)
C21 0.0200(12) 0.0209(12) 0.0186(13) 0.0015(9) -0.0003(9) -0.0020(9)

loop_
_atom_type_symbol
_atom_type_description
_atom_type_scat_dispersion_real
_atom_type_scat_dispersion_imag
_atom_type_scat_source
C C 0.0033 0.0016 'International Tables Vol C Tables 4.2.6.8 and 6.1.1.4'
H H 0.0000 0.0000 'International Tables Vol C Tables 4.2.6.8 and 6.1.1.4'
F F 0.0171 0.0103 'International Tables Vol C Tables 4.2.6.8 and 6.1.1.4'
O O 0.0106 0.0060 'International Tables Vol C Tables 4.2.6.8 and 6.1.1.4'

loop_
_exptl_crystal_face_index_h
_exptl_crystal_face_index_k
_exptl_crystal_face_index_l
_exptl_crystal_face_perp_dist
_exptl_oxdiff_crystal_face_indexfrac_h
_exptl_oxdiff_crystal_face_indexfrac_k
_exptl_oxdiff_crystal_face_indexfrac_l
_exptl_oxdiff_crystal_face_x
_exptl_oxdiff_crystal_face_y
_exptl_oxdiff_crystal_face_z
-3 0 -5 0.0306 -3.0000 0.0001 -5.0000 -0.2220 -0.1293 -0.0495
3 0 5 0.0306 3.0000 -0.0001 5.0000 0.2220 0.1293 0.0495
1 3 -5 0.1410 1.0000 3.0000 -4.9996 -0.1757 0.1475 0.3029
-1 -3 5 0.1410 -1.0000 -3.0000 4.9996 0.1757 -0.1475 -0.3029
-1 0 5 0.0741 -1.0000 -0.0000 5.0000 0.0910 -0.1290 0.0305
0 -1 -5 0.0725 -0.0000 -1.0000 -5.0001 -0.0956 0.0583 -0.1464
0 3 5 0.1303 0.0001 2.9999 5.0004 0.0392 -0.0460 0.3687

loop_
_geom_angle_atom_site_label_1
_geom_angle_atom_site_label_2
_geom_angle_atom_site_label_3
_geom_angle
C2 O1 H1 105.6(18)
C6 C1 C2 110.93(18)
C6 C1 C7 101.30(16)
C6 C1 C10 112.87(18)
C7 C1 C2 107.64(17)
C10 C1 C2 110.44(17)
C10 C1 C7 113.25(19)
O1 C2 C1 108.46(17)
O1 C2 C3 108.71(16)
O1 C2 C16 106.24(16)
C3 C2 C1 109.01(17)
C16 C2 C1 111.97(17)
C16 C2 C3 112.31(19)
C2 C3 H3 112.7(13)
C4 C3 C2 118.8(2)
C4 C3 C9 63.99(15)
C4 C3 H3 119.8(14)
C9 C3 C2 115.2(2)
C9 C3 H3 118.0(13)
C3 C4 C9 58.35(14)
C3 C4 H4 115.7(14)
C5 C4 C3 118.70(19)
C5 C4 C9 118.6(2)
C5 C4 H4 118.5(13)
C9 C4 H4 113.0(13)
C4 C5 H5 116.9(12)
C6 C5 C4 121.0(2)
C6 C5 H5 122.0(12)
C1 C6 H6 117.6(13)
C5 C6 C1 120.7(2)
C5 C6 H6 121.0(12)
C1 C7 H7 117.2(12)
C8 C7 C1 119.8(2)
C8 C7 H7 122.7(12)
C7 C8 C9 121.9(2)
C7 C8 H8 119.6(13)
C9 C8 H8 118.5(13)
C3 C9 C4 57.66(14)
C3 C9 H9 116.8(13)
C4 C9 H9 111.1(12)
C8 C9 C3 118.4(2)
C8 C9 C4 118.6(2)
C8 C9 H9 119.2(13)
C11 C10 C1 120.5(2)
C15 C10 C1 121.53(19)
C15 C10 C11 117.9(2)
C10 C11 H11 120.2(13)
C12 C11 C10 121.3(2)
C12 C11 H11 118.5(12)
C11 C12 H12 122.8(14)
C13 C12 C11 118.1(2)
C13 C12 H12 119.0(14)
F1 C13 C12 118.4(2)
F1 C13 C14 118.5(2)
C14 C13 C12 123.1(2)
C13 C14 C15 117.5(2)
C13 C14 H14 120.2(13)
C15 C14 H14 122.3(13)
C10 C15 C14 122.2(2)
C10 C15 H15 119.7(13)
C14 C15 H15 118.2(13)
C17 C16 C2 121.15(19)
C17 C16 C21 117.9(2)
C21 C16 C2 120.89(18)
C16 C17 H17 119.3(12)
C18 C17 C16 121.2(2)
C18 C17 H17 119.5(12)
C17 C18 H18 120.4(13)
C19 C18 C17 118.4(2)
C19 C18 H18 121.1(13)
F2 C19 C18 119.0(2)
F2 C19 C20 118.4(2)
C20 C19 C18 122.6(2)
C19 C20 C21 118.0(2)
C19 C20 H20 121.2(14)
C21 C20 H20 120.7(14)
C16 C21 H21 118.9(13)
C20 C21 C16 121.8(2)
C20 C21 H21 119.3(13)

loop_
_geom_bond_atom_site_label_1
_geom_bond_atom_site_label_2
_geom_bond_distance
F1 C13 1.366(2)
F2 C19 1.367(2)
O1 C2 1.435(2)
O1 H1 0.90(3)
C1 C2 1.587(3)
C1 C6 1.518(3)
C1 C7 1.524(3)
C1 C10 1.522(3)
C2 C3 1.518(3)
C2 C16 1.517(3)
C3 C4 1.497(3)
C3 C9 1.508(3)
C3 H3 0.90(2)
C4 C5 1.461(3)
C4 C9 1.592(3)
C4 H4 0.96(2)
C5 C6 1.332(3)
C5 H5 1.00(2)
C6 H6 0.99(2)
C7 C8 1.337(3)
C7 H7 0.98(2)
C8 C9 1.461(3)
C8 H8 0.98(2)
C9 H9 0.957(19)
C10 C11 1.399(3)
C10 C15 1.387(3)
C11 C12 1.385(3)
C11 H11 0.97(2)
C12 C13 1.377(3)
C12 H12 1.00(2)
C13 C14 1.374(3)
C14 C15 1.387(3)
C14 H14 0.99(2)
C15 H15 0.94(2)
C16 C17 1.394(3)
C16 C21 1.395(3)
C17 C18 1.386(3)
C17 H17 0.98(2)
C18 C19 1.376(3)
C18 H18 0.95(2)
C19 C20 1.372(3)
C20 C21 1.383(3)
C20 H20 0.96(2)
C21 H21 0.98(2)

loop_
_geom_torsion_atom_site_label_1
_geom_torsion_atom_site_label_2
_geom_torsion_atom_site_label_3
_geom_torsion_atom_site_label_4
_geom_torsion
C2 C1 C10 C7 120.8(2)
C5 C2 C1 C6 17.54(12)
C5 C2 C1 C10 143.46(18)
C5 C2 C1 C12 123.77(11)
C6 C1 C2 F1 -125.63(17)
C6 C1 C2 C4 35.33(15)
C6 C1 C10 C7 -114.4(3)
C10 C1 C2 F1 0.29(11)
C10 C1 C2 C4 161.25(15)
C12 C1 C2 F1 -19.40(5)
C12 C1 C2 C4 141.56(9)
C12 C1 C10 C7 -153.2(3)
